data_4120537
loop_
_publ_author_name
'Miura, Tomoya'
'Funakoshi, Yuuta'
'Murakami, Masahiro'

_publ_section_title
;
 Intramolecular Dearomatizing [3 + 2] Annulation of \a-Imino Carbenoids
 with Aryl Rings Furnishing 3,4-Fused Indole Skeletons.
;
_journal_issue 6
_journal_name_full 'Journal of the American Chemical Society'
_journal_page_first 2272
_journal_page_last 2275
_journal_paper_doi 10.1021/ja412663a
_journal_volume 136
_journal_year 2014
_chemical_formula_sum 'C18 H19 N O2 S'
_chemical_formula_weight 313.40
_chemical_name_systematic
; 
 ? 
;
_space_group_IT_number 19
_symmetry_cell_setting orthorhombic
_symmetry_space_group_name_Hall 'P 2ac 2ab'
_symmetry_space_group_name_H-M 'P 21 21 21'
_atom_sites_solution_hydrogens geom
_atom_sites_solution_primary direct
_atom_sites_solution_secondary difmap
_audit_creation_method SHELXL-97
_cell_angle_alpha 90.00
_cell_angle_beta 90.00
_cell_angle_gamma 90.00
_cell_formula_units_Z 4
_cell_length_a 8.0828(4)
_cell_length_b 8.9952(6)
_cell_length_c 21.1810(11)
_cell_measurement_temperature 100(2)
_cell_measurement_theta_max 27.48
_cell_measurement_theta_min 3.17
_cell_volume 1539.99(15)
_computing_cell_refinement PROCESS-AUTO
_computing_data_collection PROCESS-AUTO
_computing_data_reduction 'Yadokari-XG (Wakita, 2000)'
_computing_molecular_graphics 'Yadokari-XG (Wakita, 2000)'
_computing_publication_material 'Yadokari-XG (Wakita, 2000)'
_computing_structure_refinement 'SHELXL-97 (Sheldrick, 1997)'
_computing_structure_solution 'SHELXS-97 (Sheldrick, 1990)'
_diffrn_ambient_temperature 100(2)
_diffrn_measured_fraction_theta_full 0.998
_diffrn_measured_fraction_theta_max 0.998
_diffrn_radiation_monochromator graphite
_diffrn_radiation_source 'fine-focus sealed tube'
_diffrn_radiation_type MoK\a
_diffrn_radiation_wavelength 0.71075
_diffrn_reflns_av_R_equivalents 0.0278
_diffrn_reflns_av_sigmaI/netI 0.0225
_diffrn_reflns_limit_h_max 10
_diffrn_reflns_limit_h_min -10
_diffrn_reflns_limit_k_max 11
_diffrn_reflns_limit_k_min -11
_diffrn_reflns_limit_l_max 27
_diffrn_reflns_limit_l_min -24
_diffrn_reflns_number 15098
_diffrn_reflns_theta_full 27.48
_diffrn_reflns_theta_max 27.48
_diffrn_reflns_theta_min 3.17
_exptl_absorpt_coefficient_mu 0.217
_exptl_absorpt_correction_T_max 0.8992
_exptl_absorpt_correction_T_min 0.8992
_exptl_absorpt_correction_type multi-scan
_exptl_absorpt_process_details
;
    Higashi, T. (1995). Program for Absorption Correction.
    Rigaku Corporation, Tokyo, Japan.
;
_exptl_crystal_density_diffrn 1.352
_exptl_crystal_density_method 'not measured'
_exptl_crystal_F_000 664
_exptl_crystal_size_max 0.50
_exptl_crystal_size_mid 0.50
_exptl_crystal_size_min 0.50
_refine_diff_density_max 0.216
_refine_diff_density_min -0.410
_refine_diff_density_rms 0.062
_refine_ls_abs_structure_details 'Flack H D (1983), Acta Cryst. A39, 876-881'
_refine_ls_abs_structure_Flack 0.01(5)
_refine_ls_extinction_method none
_refine_ls_goodness_of_fit_ref 0.827
_refine_ls_hydrogen_treatment constr
_refine_ls_matrix_type full
_refine_ls_number_parameters 200
_refine_ls_number_reflns 3536
_refine_ls_number_restraints 0
_refine_ls_restrained_S_all 0.827
_refine_ls_R_factor_all 0.0290
_refine_ls_R_factor_gt 0.0284
_refine_ls_shift/su_max 0.001
_refine_ls_shift/su_mean 0.000
_refine_ls_structure_factor_coef Fsqd
_refine_ls_weighting_details 'calc w=1/[\s^2^(Fo^2^)+(0.1000P)^2^+0.0000P] where P=(Fo^2^+2Fc^2^)/3'
_refine_ls_weighting_scheme calc
_refine_ls_wR_factor_gt 0.0886
_refine_ls_wR_factor_ref 0.0902
_reflns_number_gt 3462
_reflns_number_total 3536
_reflns_threshold_expression >2\s(I)
_cod_data_source_file ja412663a_si_001.cif
_cod_data_source_block 1
_cod_original_sg_symbol_Hall p_2ac_2ab
_cod_original_sg_symbol_H-M p_21_21_21
_cod_database_code 4120537

loop_
_symmetry_equiv_pos_as_xyz
'x, y, z'
'-x+1/2, -y, z+1/2'
'x+1/2, -y+1/2, -z'
'-x, y+1/2, -z+1/2'

loop_
_atom_site_label
_atom_site_type_symbol
_atom_site_fract_x
_atom_site_fract_y
_atom_site_fract_z
_atom_site_U_iso_or_equiv
_atom_site_adp_type
_atom_site_occupancy
_atom_site_symmetry_multiplicity
_atom_site_calc_flag
_atom_site_refinement_flags
S1 S 0.01366(4) 0.55149(3) 0.843818(13) 0.01954(10) Uani 1 1 d .
N5 N -0.01211(14) 0.69841(10) 0.88889(4) 0.0185(2) Uani 1 1 d .
O3 O -0.13009(11) 0.54304(12) 0.80416(5) 0.0293(2) Uani 1 1 d .
C23 C 0.12150(15) 0.89133(13) 0.93779(5) 0.0182(2) Uani 1 1 d .
C5 C -0.29597(16) 1.00151(14) 0.95323(6) 0.0234(3) Uani 1 1 d .
H1 H -0.3639 1.0480 0.9841 0.028 Uiso 1 1 calc R
O4 O 0.05392(12) 0.43063(10) 0.88546(4) 0.0284(2) Uani 1 1 d .
C7 C 0.33963(15) 0.52640(14) 0.81385(5) 0.0207(2) Uani 1 1 d .
H2 H 0.3501 0.4739 0.8526 0.025 Uiso 1 1 calc R
C8 C 0.46223(17) 0.62507(14) 0.71860(5) 0.0226(3) Uani 1 1 d .
C9 C -0.13443(16) 1.03452(13) 0.95116(5) 0.0199(2) Uani 1 1 d .
C10 C -0.09611(15) 0.83624(13) 0.86272(5) 0.0187(2) Uani 1 1 d .
H15 H -0.0635 0.8498 0.8175 0.022 Uiso 1 1 calc R
C11 C 0.17097(16) 0.66375(14) 0.73953(5) 0.0211(2) Uani 1 1 d .
H3 H 0.0669 0.7035 0.7273 0.025 Uiso 1 1 calc R
C12 C 0.21643(16) 0.98127(15) 0.98481(5) 0.0227(3) Uani 1 1 d .
H16 H 0.2811 1.0590 0.9628 0.027 Uiso 1 1 calc R
H17 H 0.2945 0.9164 1.0080 0.027 Uiso 1 1 calc R
C13 C 0.12039(15) 0.74548(13) 0.92858(5) 0.0191(2) Uani 1 1 d .
H14 H 0.1993 0.6795 0.9465 0.023 Uiso 1 1 calc R
C14 C 0.18715(14) 0.58315(13) 0.79566(5) 0.0169(2) Uani 1 1 d .
C15 C -0.04708(18) 1.13541(14) 0.99682(6) 0.0258(3) Uani 1 1 d .
H20 H -0.1275 1.1729 1.0283 0.031 Uiso 1 1 calc R
H21 H -0.0017 1.2219 0.9737 0.031 Uiso 1 1 calc R
C16 C -0.37040(16) 0.89537(15) 0.90909(6) 0.0259(3) Uani 1 1 d .
H6 H -0.4865 0.8795 0.9106 0.031 Uiso 1 1 calc R
C17 C 0.09510(17) 1.05395(15) 1.03132(5) 0.0261(3) Uani 1 1 d .
H18 H 0.1557 1.1258 1.0581 0.031 Uiso 1 1 calc R
H19 H 0.0479 0.9765 1.0592 0.031 Uiso 1 1 calc R
C18 C 0.31003(18) 0.68466(15) 0.70198(5) 0.0252(3) Uani 1 1 d .
H8 H 0.3007 0.7409 0.6642 0.030 Uiso 1 1 calc R
C19 C -0.28118(16) 0.82054(14) 0.86699(6) 0.0241(3) Uani 1 1 d .
H9 H -0.3360 0.7551 0.8387 0.029 Uiso 1 1 calc R
C20 C -0.02095(14) 0.96366(12) 0.90278(5) 0.0178(2) Uani 1 1 d .
H22 H 0.0233 1.0424 0.8740 0.021 Uiso 1 1 calc R
C21 C 0.47594(16) 0.54653(14) 0.77554(6) 0.0227(2) Uani 1 1 d .
H10 H 0.5799 0.5068 0.7879 0.027 Uiso 1 1 calc R
C22 C 0.61236(19) 0.64080(18) 0.67700(6) 0.0338(3) Uani 1 1 d .
H11 H 0.6921 0.7078 0.6971 0.051 Uiso 1 1 calc R
H12 H 0.5793 0.6818 0.6360 0.051 Uiso 1 1 calc R
H13 H 0.6634 0.5431 0.6708 0.051 Uiso 1 1 calc R

loop_
_atom_site_aniso_label
_atom_site_aniso_U_11
_atom_site_aniso_U_22
_atom_site_aniso_U_33
_atom_site_aniso_U_23
_atom_site_aniso_U_13
_atom_site_aniso_U_12
S1 0.01666(15) 0.01435(15) 0.02761(16) -0.00310(9) 0.00209(11) -0.00200(11)
N5 0.0188(5) 0.0154(4) 0.0213(4) -0.0014(3) 0.0015(4) 0.0014(4)
O3 0.0174(4) 0.0276(5) 0.0430(5) -0.0133(4) -0.0030(4) -0.0027(4)
C23 0.0181(5) 0.0218(6) 0.0148(4) -0.0004(4) 0.0022(4) -0.0014(5)
C5 0.0251(6) 0.0180(6) 0.0270(6) 0.0030(4) 0.0072(5) 0.0062(5)
O4 0.0322(5) 0.0160(4) 0.0371(5) 0.0040(4) 0.0090(4) 0.0009(4)
C7 0.0208(6) 0.0194(5) 0.0218(5) 0.0005(4) -0.0043(5) 0.0007(5)
C8 0.0254(6) 0.0188(6) 0.0237(5) -0.0051(4) 0.0049(5) -0.0009(5)
C9 0.0266(6) 0.0129(5) 0.0201(5) 0.0023(4) 0.0031(4) 0.0024(5)
C10 0.0195(5) 0.0163(5) 0.0204(5) -0.0001(4) 0.0008(4) 0.0018(4)
C11 0.0241(6) 0.0206(6) 0.0186(5) -0.0026(4) -0.0041(4) 0.0061(5)
C12 0.0235(6) 0.0237(6) 0.0208(5) -0.0033(4) 0.0003(4) -0.0043(5)
C13 0.0185(5) 0.0206(6) 0.0182(5) 0.0006(4) 0.0013(5) 0.0009(5)
C14 0.0169(5) 0.0150(5) 0.0187(5) -0.0030(4) 0.0001(4) -0.0010(4)
C15 0.0356(7) 0.0172(6) 0.0247(5) -0.0033(4) 0.0021(5) 0.0013(5)
C16 0.0179(5) 0.0213(6) 0.0385(7) 0.0031(5) 0.0013(5) 0.0029(5)
C17 0.0335(7) 0.0237(6) 0.0211(5) -0.0047(5) -0.0005(5) 0.0008(6)
C18 0.0355(7) 0.0234(6) 0.0168(5) -0.0001(4) 0.0028(5) 0.0041(6)
C19 0.0182(6) 0.0197(6) 0.0344(6) -0.0020(5) -0.0042(5) 0.0017(5)
C20 0.0206(5) 0.0146(5) 0.0182(5) 0.0005(4) 0.0014(4) -0.0006(4)
C21 0.0182(5) 0.0225(6) 0.0276(5) -0.0027(4) -0.0023(5) 0.0002(5)
C22 0.0314(7) 0.0314(7) 0.0385(7) -0.0041(6) 0.0131(6) -0.0020(6)

loop_
_atom_type_symbol
_atom_type_description
_atom_type_scat_dispersion_real
_atom_type_scat_dispersion_imag
_atom_type_scat_source
C C 0.0033 0.0016 'International Tables Vol C Tables 4.2.6.8 and 6.1.1.4'
H H 0.0000 0.0000 'International Tables Vol C Tables 4.2.6.8 and 6.1.1.4'
N N 0.0061 0.0033 'International Tables Vol C Tables 4.2.6.8 and 6.1.1.4'
O O 0.0106 0.0060 'International Tables Vol C Tables 4.2.6.8 and 6.1.1.4'
S S 0.1246 0.1234 'International Tables Vol C Tables 4.2.6.8 and 6.1.1.4'

loop_
_geom_angle_atom_site_label_1
_geom_angle_atom_site_label_2
_geom_angle_atom_site_label_3
_geom_angle
O3 S1 O4 120.15(6)
O3 S1 N5 106.25(6)
O4 S1 N5 106.29(5)
O3 S1 C14 108.34(5)
O4 S1 C14 107.35(6)
N5 S1 C14 107.93(5)
C13 N5 C10 107.98(9)
C13 N5 S1 119.08(8)
C10 N5 S1 120.08(7)
C13 C23 C12 129.54(12)
C13 C23 C20 110.33(10)
C12 C23 C20 118.91(10)
C9 C5 C16 121.57(11)
C21 C7 C14 119.81(11)
C18 C8 C21 118.88(11)
C18 C8 C22 121.98(11)
C21 C8 C22 119.13(12)
C5 C9 C15 124.81(12)
C5 C9 C20 121.24(11)
C15 C9 C20 113.88(11)
C19 C10 N5 110.23(10)
C19 C10 C20 115.21(10)
N5 C10 C20 103.22(9)
C18 C11 C14 118.75(11)
C23 C12 C17 109.26(11)
C23 C13 N5 112.67(11)
C7 C14 C11 120.63(11)
C7 C14 S1 119.18(9)
C11 C14 S1 120.19(9)
C9 C15 C17 111.54(10)
C19 C16 C5 122.34(12)
C12 C17 C15 111.91(9)
C8 C18 C11 121.31(11)
C16 C19 C10 122.13(12)
C9 C20 C23 108.02(9)
C9 C20 C10 116.35(10)
C23 C20 C10 104.36(9)
C7 C21 C8 120.58(12)

loop_
_geom_bond_atom_site_label_1
_geom_bond_atom_site_label_2
_geom_bond_distance
S1 O3 1.4357(9)
S1 O4 1.4373(9)
S1 N5 1.6436(9)
S1 C14 1.7573(12)
N5 C13 1.4259(15)
N5 C10 1.5184(15)
C23 C13 1.3264(18)
C23 C12 1.4950(16)
C23 C20 1.5162(15)
C5 C9 1.3398(18)
C5 C16 1.4655(18)
C7 C21 1.3802(16)
C7 C14 1.3885(16)
C8 C18 1.3873(19)
C8 C21 1.4022(16)
C8 C22 1.5062(17)
C9 C15 1.5024(17)
C9 C20 1.5158(15)
C10 C19 1.5053(17)
C10 C20 1.5500(15)
C11 C18 1.3897(18)
C11 C14 1.3986(15)
C12 C17 1.5360(17)
C15 C17 1.5465(18)
C16 C19 1.3297(18)
